data_7012501
loop_
_publ_author_name
'Herrera, Aida M.'
'Staples, Richard J.'
'Kryatov, Sergey V.'
'Nazarenko, Alexander Y.'
'Rybak-Akimova, Elena V.'

_publ_section_title
;
 Nickel(ii) and copper(ii) complexes with pyridine-containing
 macrocycles bearing an aminopropyl pendant arm: synthesis,
 characterization, and modifications of the pendant amino
 groupElectronic supplementary information (ESI) available: colour
 versions of Figs. 4, 5 and 7. See
 http://www.rsc.org/suppdata/dt/b2/b211489e/
;
_journal_issue 5
_journal_name_full 'Dalton Transactions'
_journal_page_first 846
_journal_paper_doi 10.1039/b211489e
_journal_year 2003
_chemical_formula_sum 'C19 H34 Cl2 N6 Ni O11'
_chemical_formula_weight 652.13
_chemical_name_systematic
; 
? 
;
_space_group_IT_number 14
_symmetry_cell_setting monoclinic
_symmetry_space_group_name_Hall '-P 2yn'
_symmetry_space_group_name_H-M 'P 1 21/n 1'
_atom_sites_solution_hydrogens geom
_atom_sites_solution_primary direct
_atom_sites_solution_secondary difmap
_audit_creation_method SHELXL-97
_cell_angle_alpha 90.00
_cell_angle_beta 97.526(4)
_cell_angle_gamma 90.00
_cell_formula_units_Z 4
_cell_length_a 12.144(2)
_cell_length_b 14.008(2)
_cell_length_c 16.681(3)
_cell_measurement_reflns_used 2442
_cell_measurement_temperature 293(2)
_cell_measurement_theta_max 21.84
_cell_measurement_theta_min 2.44
_cell_volume 2813.2(8)
_computing_cell_refinement 'Bruker SMART'
_computing_data_collection 'Bruker SMART'
_computing_data_reduction 'Bruker SAINT'
_computing_molecular_graphics 'Bruker SHELXTL'
_computing_publication_material 'Bruker SHELXTL'
_computing_structure_refinement 'SHELXL-97 (Sheldrick, 1997)'
_computing_structure_solution 'SHELXS-97 (Sheldrick, 1990)'
_diffrn_ambient_temperature 293(2)
_diffrn_measured_fraction_theta_full 0.952
_diffrn_measured_fraction_theta_max 0.952
_diffrn_radiation_monochromator graphite
_diffrn_radiation_source 'fine-focus sealed tube'
_diffrn_radiation_type MoK\a
_diffrn_radiation_wavelength 0.71073
_diffrn_reflns_av_R_equivalents 0.0688
_diffrn_reflns_av_sigmaI/netI 0.0766
_diffrn_reflns_limit_h_max 13
_diffrn_reflns_limit_h_min -13
_diffrn_reflns_limit_k_max 15
_diffrn_reflns_limit_k_min -15
_diffrn_reflns_limit_l_max 17
_diffrn_reflns_limit_l_min -18
_diffrn_reflns_number 12559
_diffrn_reflns_theta_full 23.34
_diffrn_reflns_theta_max 23.34
_diffrn_reflns_theta_min 1.91
_exptl_absorpt_coefficient_mu 0.944
_exptl_absorpt_correction_type none
_exptl_crystal_colour orange
_exptl_crystal_density_diffrn 1.540
_exptl_crystal_density_meas 0
_exptl_crystal_density_method 'not measured'
_exptl_crystal_description arrowhead
_exptl_crystal_F_000 1360
_exptl_crystal_size_max 0.08
_exptl_crystal_size_mid 0.05
_exptl_crystal_size_min 0.03
_refine_diff_density_max 0.977
_refine_diff_density_min -0.491
_refine_diff_density_rms 0.079
_refine_ls_extinction_method none
_refine_ls_goodness_of_fit_ref 0.940
_refine_ls_hydrogen_treatment mixed
_refine_ls_matrix_type full
_refine_ls_number_parameters 333
_refine_ls_number_reflns 3890
_refine_ls_number_restraints 0
_refine_ls_restrained_S_all 0.940
_refine_ls_R_factor_all 0.0994
_refine_ls_R_factor_gt 0.0581
_refine_ls_shift/su_max 0.427
_refine_ls_shift/su_mean 0.019
_refine_ls_structure_factor_coef Fsqd
_refine_ls_weighting_details 'calc w=1/[\s^2^(Fo^2^)+(0.0883P)^2^+0.0000P] where P=(Fo^2^+2Fc^2^)/3'
_refine_ls_weighting_scheme calc
_refine_ls_wR_factor_gt 0.1638
_refine_ls_wR_factor_ref 0.1845
_reflns_number_gt 2367
_reflns_number_total 3890
_reflns_threshold_expression >2sigma(I)
_cod_data_source_file b211489e.txt
_cod_data_source_block '[Ni(L3c)](ClO4)2'
_cod_depositor_comments
;
The following automatic conversions were performed:
'_symmetry_cell_setting' value 'Monoclinic' changed to 'monoclinic'
according to '/home/saulius/struct/CIF-dictionaries/cif_core.dic'
dictionary named 'cif_core.dic' version 2.4.1 from 2010-06-29.

Automatic conversion script
Id: cif_fix_enum 1527 2010-12-29 10:47:43Z saulius 
;
_cod_original_cell_volume 2813.2(9)
_cod_original_sg_symbol_H-M P2(1)/n
_cod_database_code 7012501

loop_
_symmetry_equiv_pos_as_xyz
'x, y, z'
'-x+1/2, y+1/2, -z+1/2'
'-x, -y, -z'
'x-1/2, -y-1/2, z-1/2'

loop_
_atom_site_label
_atom_site_type_symbol
_atom_site_fract_x
_atom_site_fract_y
_atom_site_fract_z
_atom_site_U_iso_or_equiv
_atom_site_adp_type
_atom_site_occupancy
_atom_site_symmetry_multiplicity
_atom_site_calc_flag
_atom_site_refinement_flags
_atom_site_disorder_assembly
_atom_site_disorder_group
C19 C 0.1331(12) 0.0308(9) 0.1003(8) 0.175(5) Uiso 1 1 d . . .
H19A H 0.1965 0.0321 0.1413 0.263 Uiso 1 1 calc R . .
H19B H 0.1533 0.0016 0.0523 0.263 Uiso 1 1 calc R . .
H19C H 0.0746 -0.0053 0.1194 0.263 Uiso 1 1 calc R . .
Ni1 Ni 0.61504(6) 0.20735(5) 0.23585(4) 0.0434(3) Uani 1 1 d . . .
Cl1 Cl 0.77681(19) 0.92154(14) 0.14735(14) 0.0830(7) Uani 1 1 d . . .
O1 O 0.5746(4) -0.0331(3) -0.1834(3) 0.0748(15) Uani 1 1 d . . .
N1 N 0.6396(5) 0.1540(3) 0.3371(3) 0.0483(14) Uani 1 1 d . . .
C1 C 0.7375(7) 0.1151(4) 0.3633(4) 0.059(2) Uani 1 1 d . . .
Cl2 Cl 0.64017(16) 0.40782(11) 0.85640(12) 0.0660(6) Uani 1 1 d . . .
N2 N 0.7663(4) 0.1664(4) 0.2306(3) 0.0551(15) Uani 1 1 d . . .
H2C H 0.7594 0.1140 0.1982 0.066 Uiso 1 1 calc R . .
C2 C 0.8209(6) 0.1310(5) 0.3090(4) 0.069(2) Uani 1 1 d . . .
H2A H 0.8594 0.0717 0.3012 0.083 Uiso 1 1 calc R . .
H2B H 0.8752 0.1772 0.3326 0.083 Uiso 1 1 calc R . .
O2 O 0.7287(7) 0.8509(5) 0.0985(5) 0.163(3) Uani 1 1 d . . .
N3 N 0.5907(4) 0.2577(3) 0.1258(3) 0.0490(14) Uani 1 1 d . . .
O3 O 0.7964(6) 1.0044(4) 0.1045(4) 0.125(2) Uani 1 1 d . . .
C3 C 0.8443(6) 0.2303(6) 0.1936(5) 0.074(2) Uani 1 1 d . . .
H3A H 0.9132 0.1963 0.1901 0.089 Uiso 1 1 calc R . .
H3B H 0.8613 0.2855 0.2281 0.089 Uiso 1 1 calc R . .
N4 N 0.4620(4) 0.2116(3) 0.2577(3) 0.0535(14) Uani 1 1 d . . .
H4C H 0.4339 0.1541 0.2397 0.064 Uiso 1 1 calc R . .
C4 C 0.7961(7) 0.2633(6) 0.1102(5) 0.078(2) Uani 1 1 d . . .
H4A H 0.8496 0.3042 0.0888 0.094 Uiso 1 1 calc R . .
H4B H 0.7840 0.2081 0.0751 0.094 Uiso 1 1 calc R . .
O4 O 0.7045(6) 0.9522(5) 0.2042(5) 0.139(3) Uani 1 1 d . . .
N5 N 0.5744(5) 0.1200(3) -0.1491(3) 0.0618(16) Uani 1 1 d . . .
H5C H 0.5779 0.1783 -0.1647 0.074 Uiso 1 1 calc R . .
C5 C 0.6892(6) 0.3162(4) 0.1084(4) 0.061(2) Uani 1 1 d . . .
H5A H 0.6715 0.3451 0.0555 0.073 Uiso 1 1 calc R . .
H5B H 0.7001 0.3676 0.1477 0.073 Uiso 1 1 calc R . .
O5 O 0.8737(5) 0.8888(4) 0.1933(4) 0.127(3) Uani 1 1 d . . .
C6 C 0.4940(7) 0.3256(5) 0.1101(4) 0.069(2) Uani 1 1 d . . .
H6A H 0.5120 0.3831 0.1414 0.082 Uiso 1 1 calc R . .
H6B H 0.4852 0.3434 0.0534 0.082 Uiso 1 1 calc R . .
O6 O 0.6040(5) 0.3309(3) 0.8073(3) 0.0940(18) Uani 1 1 d . . .
C7 C 0.3850(7) 0.2885(5) 0.1297(5) 0.078(2) Uani 1 1 d . . .
H7A H 0.3261 0.3305 0.1060 0.094 Uiso 1 1 calc R . .
H7B H 0.3718 0.2258 0.1055 0.094 Uiso 1 1 calc R . .
O7 O 0.6686(8) 0.4841(5) 0.8146(4) 0.170(4) Uani 1 1 d . . .
C8 C 0.3807(6) 0.2812(5) 0.2188(5) 0.075(2) Uani 1 1 d . . .
H8A H 0.3958 0.3434 0.2434 0.090 Uiso 1 1 calc R . .
H8B H 0.3066 0.2622 0.2281 0.090 Uiso 1 1 calc R . .
O8 O 0.5625(5) 0.4325(4) 0.9108(3) 0.0936(17) Uani 1 1 d . . .
C9 C 0.4589(6) 0.2077(5) 0.3447(4) 0.068(2) Uani 1 1 d . . .
H9A H 0.3912 0.1765 0.3558 0.081 Uiso 1 1 calc R . .
H9B H 0.4599 0.2718 0.3666 0.081 Uiso 1 1 calc R . .
O9 O 0.7343(6) 0.3760(6) 0.9107(5) 0.140(3) Uani 1 1 d . . .
C10 C 0.5562(7) 0.1540(4) 0.3827(4) 0.0590(19) Uani 1 1 d . . .
C11 C 0.5681(8) 0.1100(5) 0.4584(5) 0.079(2) Uani 1 1 d . . .
H11 H 0.5110 0.1102 0.4905 0.095 Uiso 1 1 calc R . .
C12 C 0.6693(9) 0.0658(5) 0.4836(5) 0.084(3) Uani 1 1 d . . .
H12 H 0.6792 0.0338 0.5328 0.101 Uiso 1 1 calc R . .
C13 C 0.7542(8) 0.0684(5) 0.4378(5) 0.078(3) Uani 1 1 d . . .
H13 H 0.8219 0.0396 0.4559 0.094 Uiso 1 1 calc R . .
C14 C 0.5730(5) 0.1715(4) 0.0708(3) 0.0503(17) Uani 1 1 d . . .
H14A H 0.5062 0.1391 0.0820 0.060 Uiso 1 1 calc R . .
H14B H 0.6347 0.1280 0.0847 0.060 Uiso 1 1 calc R . .
C15 C 0.5625(7) 0.1909(4) -0.0192(4) 0.063(2) Uani 1 1 d . . .
H15A H 0.4916 0.2212 -0.0367 0.075 Uiso 1 1 calc R . .
H15B H 0.6209 0.2344 -0.0303 0.075 Uiso 1 1 calc R . .
C16 C 0.5708(7) 0.1012(4) -0.0655(4) 0.071(2) Uani 1 1 d . . .
H16A H 0.6373 0.0669 -0.0434 0.085 Uiso 1 1 calc R . .
H16B H 0.5073 0.0610 -0.0597 0.085 Uiso 1 1 calc R . .
C17 C 0.5728(5) 0.0515(5) -0.2035(4) 0.0527(17) Uani 1 1 d . . .
C18 C 0.5724(7) 0.0810(5) -0.2907(4) 0.078(2) Uani 1 1 d . . .
H18A H 0.6276 0.0452 -0.3141 0.117 Uiso 1 1 calc R . .
H18B H 0.5887 0.1479 -0.2931 0.117 Uiso 1 1 calc R . .
H18C H 0.5005 0.0686 -0.3202 0.117 Uiso 1 1 calc R . .
N6 N 0.0920(12) 0.1359(11) 0.0807(8) 0.191(5) Uiso 1 1 d . . .
O11 O 0.0941(11) 0.2223(10) 0.0899(8) 0.239(5) Uiso 1 1 d . . .
O10 O 0.0115(15) 0.1553(12) 0.0284(10) 0.298(7) Uiso 1 1 d . . .

loop_
_atom_site_aniso_label
_atom_site_aniso_U_11
_atom_site_aniso_U_22
_atom_site_aniso_U_33
_atom_site_aniso_U_23
_atom_site_aniso_U_13
_atom_site_aniso_U_12
Ni1 0.0505(6) 0.0358(5) 0.0434(5) 0.0003(3) 0.0043(4) 0.0014(3)
Cl1 0.0891(17) 0.0604(12) 0.0958(16) 0.0147(11) -0.0021(14) 0.0121(11)
O1 0.113(4) 0.041(3) 0.073(3) -0.009(2) 0.022(3) -0.008(3)
N1 0.057(4) 0.039(3) 0.047(3) -0.004(2) 0.004(3) -0.003(3)
C1 0.075(6) 0.050(4) 0.047(4) -0.005(3) -0.008(4) -0.003(4)
Cl2 0.0637(14) 0.0458(10) 0.0889(14) -0.0031(9) 0.0120(11) -0.0075(8)
N2 0.053(4) 0.063(3) 0.049(3) 0.000(3) 0.005(3) 0.009(3)
C2 0.065(5) 0.075(5) 0.063(5) 0.007(4) -0.006(4) 0.016(4)
O2 0.174(8) 0.107(5) 0.186(8) -0.035(5) -0.057(6) 0.001(5)
N3 0.069(4) 0.031(3) 0.047(3) 0.001(2) 0.007(3) 0.007(2)
O3 0.185(7) 0.081(4) 0.113(5) 0.045(4) 0.036(5) 0.039(4)
C3 0.054(5) 0.092(6) 0.082(6) -0.007(5) 0.022(4) -0.003(4)
N4 0.057(4) 0.044(3) 0.060(4) -0.010(3) 0.009(3) -0.001(2)
C4 0.086(7) 0.088(6) 0.065(5) -0.004(4) 0.027(5) -0.028(5)
O4 0.136(7) 0.132(6) 0.159(7) 0.008(5) 0.063(5) 0.007(5)
N5 0.102(5) 0.035(3) 0.047(3) 0.001(3) 0.006(3) 0.000(3)
C5 0.084(6) 0.044(4) 0.054(4) 0.001(3) 0.010(4) -0.014(4)
O5 0.108(5) 0.092(4) 0.167(7) 0.029(4) -0.030(5) 0.021(4)
C6 0.090(6) 0.046(4) 0.066(5) 0.003(3) -0.004(4) 0.022(4)
O6 0.130(5) 0.062(3) 0.091(4) -0.019(3) 0.020(4) -0.022(3)
C7 0.078(6) 0.077(5) 0.074(6) -0.002(4) -0.015(5) 0.033(4)
O7 0.316(12) 0.082(5) 0.132(6) 0.008(4) 0.102(7) -0.061(6)
C8 0.061(5) 0.068(5) 0.094(6) -0.005(4) 0.005(4) 0.020(4)
O8 0.091(5) 0.095(4) 0.097(4) -0.012(3) 0.021(4) 0.010(3)
C9 0.070(6) 0.070(5) 0.067(5) -0.004(4) 0.024(4) -0.015(4)
O9 0.087(5) 0.170(7) 0.158(7) -0.028(5) 0.000(5) 0.024(4)
C10 0.079(6) 0.047(4) 0.052(5) -0.006(3) 0.015(4) -0.014(4)
C11 0.116(8) 0.071(5) 0.054(5) -0.009(4) 0.026(5) -0.020(5)
C12 0.130(9) 0.061(5) 0.058(5) 0.011(4) 0.002(6) -0.014(5)
C13 0.109(8) 0.056(5) 0.059(5) 0.002(4) -0.025(5) 0.004(4)
C14 0.070(5) 0.030(3) 0.051(4) -0.004(3) 0.010(3) -0.003(3)
C15 0.101(6) 0.039(4) 0.047(4) -0.001(3) 0.006(4) -0.003(3)
C16 0.120(7) 0.046(4) 0.045(4) 0.000(3) 0.008(4) 0.006(4)
C17 0.062(5) 0.044(4) 0.053(4) -0.007(3) 0.010(3) -0.001(3)
C18 0.110(7) 0.074(5) 0.051(5) -0.004(4) 0.018(4) 0.020(4)

loop_
_atom_type_symbol
_atom_type_description
_atom_type_scat_dispersion_real
_atom_type_scat_dispersion_imag
_atom_type_scat_source
C C 0.0033 0.0016 'International Tables Vol C Tables 4.2.6.8 and 6.1.1.4'
H H 0.0000 0.0000 'International Tables Vol C Tables 4.2.6.8 and 6.1.1.4'
N N 0.0061 0.0033 'International Tables Vol C Tables 4.2.6.8 and 6.1.1.4'
O O 0.0106 0.0060 'International Tables Vol C Tables 4.2.6.8 and 6.1.1.4'
Cl Cl 0.1484 0.1585 'International Tables Vol C Tables 4.2.6.8 and 6.1.1.4'
Ni Ni 0.3393 1.1124 'International Tables Vol C Tables 4.2.6.8 and 6.1.1.4'

loop_
_geom_angle_atom_site_label_1
_geom_angle_atom_site_label_2
_geom_angle_atom_site_label_3
_geom_angle
_geom_angle_site_symmetry_1
_geom_angle_site_symmetry_3
_geom_angle_publ_flag
N6 C19 H19A 109.6 . . ?
N6 C19 H19B 109.4 . . ?
H19A C19 H19B 109.5 . . ?
N6 C19 H19C 109.3 . . ?
H19A C19 H19C 109.5 . . ?
H19B C19 H19C 109.5 . . ?
N1 Ni1 N2 83.1(2) . . ?
N1 Ni1 N4 83.3(2) . . ?
N2 Ni1 N4 162.6(2) . . ?
N1 Ni1 N3 177.0(2) . . ?
N2 Ni1 N3 95.3(2) . . ?
N4 Ni1 N3 97.8(2) . . ?
O2 Cl1 O5 110.8(4) . . ?
O2 Cl1 O3 112.6(5) . . ?
O5 Cl1 O3 111.4(4) . . ?
O2 Cl1 O4 111.0(5) . . ?
O5 Cl1 O4 106.3(5) . . ?
O3 Cl1 O4 104.4(4) . . ?
C1 N1 C10 121.5(6) . . ?
C1 N1 Ni1 120.0(5) . . ?
C10 N1 Ni1 118.5(5) . . ?
N1 C1 C13 120.3(8) . . ?
N1 C1 C2 113.4(6) . . ?
C13 C1 C2 126.3(7) . . ?
O7 Cl2 O6 113.2(4) . . ?
O7 Cl2 O8 111.8(4) . . ?
O6 Cl2 O8 112.1(4) . . ?
O7 Cl2 O9 109.7(6) . . ?
O6 Cl2 O9 107.2(4) . . ?
O8 Cl2 O9 102.2(4) . . ?
C2 N2 C3 109.4(6) . . ?
C2 N2 Ni1 112.3(4) . . ?
C3 N2 Ni1 119.9(4) . . ?
C2 N2 H2C 104.6 . . ?
C3 N2 H2C 104.6 . . ?
Ni1 N2 H2C 104.6 . . ?
C1 C2 N2 109.5(6) . . ?
C1 C2 H2A 109.8 . . ?
N2 C2 H2A 109.8 . . ?
C1 C2 H2B 109.8 . . ?
N2 C2 H2B 109.8 . . ?
H2A C2 H2B 108.2 . . ?
C6 N3 C5 104.1(5) . . ?
C6 N3 C14 110.6(5) . . ?
C5 N3 C14 111.7(5) . . ?
C6 N3 Ni1 114.2(4) . . ?
C5 N3 Ni1 110.5(4) . . ?
C14 N3 Ni1 105.9(3) . . ?
N2 C3 C4 111.9(6) . . ?
N2 C3 H3A 109.2 . . ?
C4 C3 H3A 109.2 . . ?
N2 C3 H3B 109.2 . . ?
C4 C3 H3B 109.2 . . ?
H3A C3 H3B 107.9 . . ?
C9 N4 C8 111.0(6) . . ?
C9 N4 Ni1 109.7(4) . . ?
C8 N4 Ni1 122.7(5) . . ?
C9 N4 H4C 103.8 . . ?
C8 N4 H4C 103.8 . . ?
Ni1 N4 H4C 103.8 . . ?
C5 C4 C3 113.8(6) . . ?
C5 C4 H4A 108.8 . . ?
C3 C4 H4A 108.8 . . ?
C5 C4 H4B 108.8 . . ?
C3 C4 H4B 108.8 . . ?
H4A C4 H4B 107.7 . . ?
C17 N5 C16 122.6(5) . . ?
C17 N5 H5C 118.7 . . ?
C16 N5 H5C 118.7 . . ?
C4 C5 N3 115.8(5) . . ?
C4 C5 H5A 108.3 . . ?
N3 C5 H5A 108.3 . . ?
C4 C5 H5B 108.3 . . ?
N3 C5 H5B 108.3 . . ?
H5A C5 H5B 107.4 . . ?
C7 C6 N3 115.7(6) . . ?
C7 C6 H6A 108.4 . . ?
N3 C6 H6A 108.3 . . ?
C7 C6 H6B 108.4 . . ?
N3 C6 H6B 108.3 . . ?
H6A C6 H6B 107.4 . . ?
C8 C7 C6 112.8(6) . . ?
C8 C7 H7A 109.0 . . ?
C6 C7 H7A 109.0 . . ?
C8 C7 H7B 109.0 . . ?
C6 C7 H7B 109.0 . . ?
H7A C7 H7B 107.8 . . ?
N4 C8 C7 111.8(6) . . ?
N4 C8 H8A 109.3 . . ?
C7 C8 H8A 109.3 . . ?
N4 C8 H8B 109.2 . . ?
C7 C8 H8B 109.2 . . ?
H8A C8 H8B 107.9 . . ?
N4 C9 C10 108.9(6) . . ?
N4 C9 H9A 109.9 . . ?
C10 C9 H9A 109.9 . . ?
N4 C9 H9B 109.9 . . ?
C10 C9 H9B 109.9 . . ?
H9A C9 H9B 108.3 . . ?
N1 C10 C11 121.0(7) . . ?
N1 C10 C9 112.2(6) . . ?
C11 C10 C9 126.7(8) . . ?
C12 C11 C10 116.9(8) . . ?
C12 C11 H11 121.5 . . ?
C10 C11 H11 121.5 . . ?
C13 C12 C11 121.5(8) . . ?
C13 C12 H12 119.2 . . ?
C11 C12 H12 119.2 . . ?
C12 C13 C1 118.6(8) . . ?
C12 C13 H13 120.7 . . ?
C1 C13 H13 120.7 . . ?
N3 C14 C15 116.4(5) . . ?
N3 C14 H14A 108.2 . . ?
C15 C14 H14A 108.2 . . ?
N3 C14 H14B 108.2 . . ?
C15 C14 H14B 108.2 . . ?
H14A C14 H14B 107.3 . . ?
C16 C15 C14 111.1(5) . . ?
C16 C15 H15A 109.4 . . ?
C14 C15 H15A 109.4 . . ?
C16 C15 H15B 109.4 . . ?
C14 C15 H15B 109.4 . . ?
H15A C15 H15B 108.0 . . ?
N5 C16 C15 111.4(5) . . ?
N5 C16 H16A 109.3 . . ?
C15 C16 H16A 109.3 . . ?
N5 C16 H16B 109.4 . . ?
C15 C16 H16B 109.4 . . ?
H16A C16 H16B 108.0 . . ?
O1 C17 N5 121.0(6) . . ?
O1 C17 C18 121.5(6) . . ?
N5 C17 C18 117.5(6) . . ?
C17 C18 H18A 109.5 . . ?
C17 C18 H18B 109.5 . . ?
H18A C18 H18B 109.5 . . ?
C17 C18 H18C 109.5 . . ?
H18A C18 H18C 109.5 . . ?
H18B C18 H18C 109.5 . . ?
O11 N6 O10 82.8(14) . . ?
O11 N6 C19 154.1(15) . . ?
O10 N6 C19 123.1(16) . . ?

loop_
_geom_bond_atom_site_label_1
_geom_bond_atom_site_label_2
_geom_bond_distance
_geom_bond_site_symmetry_2
_geom_bond_publ_flag
C19 N6 1.576(16) . ?
C19 H19A 0.9600 . ?
C19 H19B 0.9600 . ?
C19 H19C 0.9600 . ?
Ni1 N1 1.835(5) . ?
Ni1 N2 1.937(5) . ?
Ni1 N4 1.941(5) . ?
Ni1 N3 1.953(5) . ?
Cl1 O2 1.364(7) . ?
Cl1 O5 1.395(6) . ?
Cl1 O3 1.399(6) . ?
Cl1 O4 1.439(7) . ?
O1 C17 1.231(7) . ?
N1 C1 1.328(8) . ?
N1 C10 1.344(9) . ?
C1 C13 1.396(9) . ?
C1 C2 1.462(10) . ?
Cl2 O7 1.345(6) . ?
Cl2 O6 1.389(5) . ?
Cl2 O8 1.435(6) . ?
Cl2 O9 1.434(7) . ?
N2 C2 1.473(8) . ?
N2 C3 1.494(9) . ?
N2 H2C 0.9100 . ?
C2 H2A 0.9700 . ?
C2 H2B 0.9700 . ?
N3 C6 1.508(8) . ?
N3 C5 1.509(8) . ?
N3 C14 1.515(7) . ?
C3 C4 1.509(10) . ?
C3 H3A 0.9700 . ?
C3 H3B 0.9700 . ?
N4 C9 1.458(8) . ?
N4 C8 1.477(8) . ?
N4 H4C 0.9100 . ?
C4 C5 1.491(10) . ?
C4 H4A 0.9700 . ?
C4 H4B 0.9700 . ?
N5 C17 1.319(7) . ?
N5 C16 1.426(8) . ?
N5 H5C 0.8600 . ?
C5 H5A 0.9700 . ?
C5 H5B 0.9700 . ?
C6 C7 1.497(10) . ?
C6 H6A 0.9700 . ?
C6 H6B 0.9700 . ?
C7 C8 1.498(11) . ?
C7 H7A 0.9700 . ?
C7 H7B 0.9700 . ?
C8 H8A 0.9700 . ?
C8 H8B 0.9700 . ?
C9 C10 1.472(10) . ?
C9 H9A 0.9700 . ?
C9 H9B 0.9700 . ?
C10 C11 1.395(10) . ?
C11 C12 1.391(12) . ?
C11 H11 0.9300 . ?
C12 C13 1.361(11) . ?
C12 H12 0.9300 . ?
C13 H13 0.9300 . ?
C14 C15 1.515(8) . ?
C14 H14A 0.9700 . ?
C14 H14B 0.9700 . ?
C15 C16 1.485(8) . ?
C15 H15A 0.9700 . ?
C15 H15B 0.9700 . ?
C16 H16A 0.9700 . ?
C16 H16B 0.9700 . ?
C17 C18 1.511(9) . ?
C18 H18A 0.9600 . ?
C18 H18B 0.9600 . ?
C18 H18C 0.9600 . ?
N6 O11 1.220(15) . ?
N6 O10 1.251(17) . ?

loop_
_geom_torsion_atom_site_label_1
_geom_torsion_atom_site_label_2
_geom_torsion_atom_site_label_3
_geom_torsion_atom_site_label_4
_geom_torsion
_geom_torsion_site_symmetry_1
_geom_torsion_site_symmetry_2
_geom_torsion_site_symmetry_3
_geom_torsion_site_symmetry_4
_geom_torsion_publ_flag
N2 Ni1 N1 C1 0.7(4) . . . . ?
N4 Ni1 N1 C1 169.8(5) . . . . ?
N3 Ni1 N1 C1 58(5) . . . . ?
N2 Ni1 N1 C10 -178.2(5) . . . . ?
N4 Ni1 N1 C10 -9.1(4) . . . . ?
N3 Ni1 N1 C10 -121(5) . . . . ?
C10 N1 C1 C13 3.4(9) . . . . ?
Ni1 N1 C1 C13 -175.4(5) . . . . ?
C10 N1 C1 C2 -173.9(6) . . . . ?
Ni1 N1 C1 C2 7.3(7) . . . . ?
N1 Ni1 N2 C2 -8.3(4) . . . . ?
N4 Ni1 N2 C2 -47.3(9) . . . . ?
N3 Ni1 N2 C2 174.2(4) . . . . ?
N1 Ni1 N2 C3 -138.8(5) . . . . ?
N4 Ni1 N2 C3 -177.8(6) . . . . ?
N3 Ni1 N2 C3 43.7(5) . . . . ?
N1 C1 C2 N2 -13.3(8) . . . . ?
C13 C1 C2 N2 169.5(6) . . . . ?
C3 N2 C2 C1 149.3(6) . . . . ?
Ni1 N2 C2 C1 13.7(7) . . . . ?
N1 Ni1 N3 C6 141(4) . . . . ?
N2 Ni1 N3 C6 -161.9(4) . . . . ?
N4 Ni1 N3 C6 29.6(5) . . . . ?
N1 Ni1 N3 C5 -102(5) . . . . ?
N2 Ni1 N3 C5 -44.9(4) . . . . ?
N4 Ni1 N3 C5 146.6(4) . . . . ?
N1 Ni1 N3 C14 19(5) . . . . ?
N2 Ni1 N3 C14 76.2(4) . . . . ?
N4 Ni1 N3 C14 -92.3(4) . . . . ?
C2 N2 C3 C4 175.9(6) . . . . ?
Ni1 N2 C3 C4 -52.4(8) . . . . ?
N1 Ni1 N4 C9 21.5(4) . . . . ?
N2 Ni1 N4 C9 60.5(9) . . . . ?
N3 Ni1 N4 C9 -161.3(4) . . . . ?
N1 Ni1 N4 C8 154.4(5) . . . . ?
N2 Ni1 N4 C8 -166.6(6) . . . . ?
N3 Ni1 N4 C8 -28.3(5) . . . . ?
N2 C3 C4 C5 58.7(8) . . . . ?
C3 C4 C5 N3 -68.9(8) . . . . ?
C6 N3 C5 C4 -173.4(6) . . . . ?
C14 N3 C5 C4 -54.1(7) . . . . ?
Ni1 N3 C5 C4 63.6(6) . . . . ?
C5 N3 C6 C7 -174.9(6) . . . . ?
C14 N3 C6 C7 65.0(7) . . . . ?
Ni1 N3 C6 C7 -54.3(7) . . . . ?
N3 C6 C7 C8 72.1(8) . . . . ?
C9 N4 C8 C7 178.3(6) . . . . ?
Ni1 N4 C8 C7 45.9(8) . . . . ?
C6 C7 C8 N4 -63.8(8) . . . . ?
C8 N4 C9 C10 -167.9(6) . . . . ?
Ni1 N4 C9 C10 -29.2(6) . . . . ?
C1 N1 C10 C11 -2.3(9) . . . . ?
Ni1 N1 C10 C11 176.5(5) . . . . ?
C1 N1 C10 C9 175.3(5) . . . . ?
Ni1 N1 C10 C9 -5.9(7) . . . . ?
N4 C9 C10 N1 23.1(7) . . . . ?
N4 C9 C10 C11 -159.5(6) . . . . ?
N1 C10 C11 C12 -0.6(10) . . . . ?
C9 C10 C11 C12 -177.8(7) . . . . ?
C10 C11 C12 C13 2.3(11) . . . . ?
C11 C12 C13 C1 -1.2(11) . . . . ?
N1 C1 C13 C12 -1.7(10) . . . . ?
C2 C1 C13 C12 175.3(7) . . . . ?
C6 N3 C14 C15 61.2(8) . . . . ?
C5 N3 C14 C15 -54.2(7) . . . . ?
Ni1 N3 C14 C15 -174.6(5) . . . . ?
N3 C14 C15 C16 167.3(6) . . . . ?
C17 N5 C16 C15 -174.4(7) . . . . ?
C14 C15 C16 N5 -173.0(6) . . . . ?
C16 N5 C17 O1 -4.4(11) . . . . ?
C16 N5 C17 C18 177.6(7) . . . . ?
